data_7040131
loop_
_publ_author_name
'Gianopoulos, Christopher G.'
'Kumar, Nishant'
'Zhao, Yihong'
'Jia, Li'
'Kirschbaum, Kristin'
'Mason, Mark R.'

_publ_section_title
;
 Aluminum alkoxide, amide and halide complexes supported by a bulky
 dipyrromethene ligand: synthesis, characterization, and preliminary
 \e-caprolactone polymerization activity.
;
_journal_issue 35
_journal_name_full 'Dalton transactions (Cambridge, England : 2003)'
_journal_page_first 13787
_journal_page_last 13797
_journal_paper_doi 10.1039/c6dt02449a
_journal_volume 45
_journal_year 2016
_chemical_formula_moiety 'C41 H49 Al N2 O2'
_chemical_formula_sum 'C41 H49 Al N2 O2'
_chemical_formula_weight 628.80
_space_group_crystal_system orthorhombic
_space_group_IT_number 19
_space_group_name_Hall 'P 2ac 2ab'
_space_group_name_H-M_alt 'P 21 21 21'
_symmetry_space_group_name_Hall 'P 2ac 2ab'
_symmetry_space_group_name_H-M 'P 21 21 21'
_atom_sites_solution_hydrogens mixed
_atom_sites_solution_primary direct
_atom_sites_solution_secondary difmap
_audit_creation_method SHELXL-2014/7
_audit_update_record
;
2016-05-17 deposited with the CCDC.
2016-07-20 downloaded from the CCDC.
;
_cell_angle_alpha 90
_cell_angle_beta 90
_cell_angle_gamma 90
_cell_formula_units_Z 4
_cell_length_a 13.9055(3)
_cell_length_b 15.3152(3)
_cell_length_c 17.3140(4)
_cell_measurement_reflns_used 9903
_cell_measurement_temperature 120(2)
_cell_measurement_theta_max 68.410
_cell_measurement_theta_min 3.854
_cell_volume 3687.28(14)
_computing_structure_refinement 'SHELXL-2014/7 (Sheldrick, 2014)'
_diffrn_ambient_temperature 120(2)
_diffrn_measured_fraction_theta_full 0.993
_diffrn_measured_fraction_theta_max 0.993
_diffrn_measurement_device_type 'Duo with Apex II CCD'
_diffrn_measurement_method 'omega scans'
_diffrn_radiation_type CuK\a
_diffrn_radiation_wavelength 1.54178
_diffrn_reflns_av_R_equivalents 0.0302
_diffrn_reflns_av_unetI/netI 0.0309
_diffrn_reflns_Laue_measured_fraction_full 0.993
_diffrn_reflns_Laue_measured_fraction_max 0.993
_diffrn_reflns_limit_h_max 14
_diffrn_reflns_limit_h_min -16
_diffrn_reflns_limit_k_max 18
_diffrn_reflns_limit_k_min -17
_diffrn_reflns_limit_l_max 20
_diffrn_reflns_limit_l_min -20
_diffrn_reflns_number 16862
_diffrn_reflns_point_group_measured_fraction_full 0.984
_diffrn_reflns_point_group_measured_fraction_max 0.984
_diffrn_reflns_theta_full 68.901
_diffrn_reflns_theta_max 68.901
_diffrn_reflns_theta_min 3.853
_diffrn_source 'ImuS microfocus sealed tube'
_exptl_absorpt_coefficient_mu 0.748
_exptl_absorpt_correction_T_max 0.7531
_exptl_absorpt_correction_T_min 0.6927
_exptl_absorpt_correction_type multi-scan
_exptl_absorpt_process_details 'sadabs (Sheldrick, 1997)'
_exptl_crystal_colour orange
_exptl_crystal_density_diffrn 1.133
_exptl_crystal_description parallelepiped
_exptl_crystal_F_000 1352
_exptl_crystal_size_max 0.20
_exptl_crystal_size_mid 0.10
_exptl_crystal_size_min 0.08
_refine_diff_density_max 0.315
_refine_diff_density_min -0.240
_refine_diff_density_rms 0.034
_refine_ls_abs_structure_details
;
 Flack x determined using 2632 quotients [(I+)-(I-)]/[(I+)+(I-)]
 (Parsons, Flack and Wagner, Acta Cryst. B69 (2013) 249-259).
;
_refine_ls_abs_structure_Flack -0.020(14)
_refine_ls_extinction_method none
_refine_ls_goodness_of_fit_ref 1.036
_refine_ls_hydrogen_treatment mixed
_refine_ls_matrix_type full
_refine_ls_number_parameters 460
_refine_ls_number_reflns 6728
_refine_ls_number_restraints 0
_refine_ls_restrained_S_all 1.036
_refine_ls_R_factor_all 0.0365
_refine_ls_R_factor_gt 0.0331
_refine_ls_shift/su_max 0.001
_refine_ls_shift/su_mean 0.000
_refine_ls_structure_factor_coef Fsqd
_refine_ls_weighting_details 'w=1/[\s^2^(Fo^2^)+(0.0482P)^2^+0.7533P] where P=(Fo^2^+2Fc^2^)/3'
_refine_ls_weighting_scheme calc
_refine_ls_wR_factor_gt 0.0855
_refine_ls_wR_factor_ref 0.0879
_reflns_Friedel_coverage 0.775
_reflns_Friedel_fraction_full 0.973
_reflns_Friedel_fraction_max 0.973
_reflns_number_gt 6299
_reflns_number_total 6728
_reflns_threshold_expression 'I > 2\s(I)'
_cod_data_source_file c6dt02449a2.cif
_cod_data_source_block 5
_cod_depositor_comments 'Adding full bibliography for 7040128--7040134.cif.'
_cod_database_code 7040131
_shelx_shelxl_version_number 2014/7
_shelx_space_group_comment
;
The symmetry employed for this shelxl refinement is uniquely defined
by the following loop, which should always be used as a source of
symmetry information in preference to the above space-group names.
They are only intended as comments.
;

loop_
_space_group_symop_operation_xyz
'x, y, z'
'-x+1/2, -y, z+1/2'
'-x, y+1/2, -z+1/2'
'x+1/2, -y+1/2, -z'

loop_
_atom_site_label
_atom_site_type_symbol
_atom_site_fract_x
_atom_site_fract_y
_atom_site_fract_z
_atom_site_U_iso_or_equiv
_atom_site_adp_type
_atom_site_occupancy
_atom_site_site_symmetry_order
_atom_site_calc_flag
_atom_site_refinement_flags_posn
_atom_site_refinement_flags_adp
Al1 Al 0.99695(4) 0.05324(4) 0.97996(3) 0.01930(15) Uani 1 1 d . .
O1 O 1.02839(11) -0.05445(10) 0.97995(10) 0.0296(4) Uani 1 1 d . .
C1 C 0.76673(15) 0.04304(15) 0.96713(14) 0.0239(5) Uani 1 1 d . .
N1 N 0.91453(13) 0.08134(12) 0.89516(11) 0.0209(4) Uani 1 1 d . .
N2 N 0.90066(13) 0.07324(12) 1.05701(11) 0.0215(4) Uani 1 1 d . .
O2 O 1.08933(10) 0.12535(10) 0.98878(9) 0.0215(3) Uani 1 1 d . .
C2 C 0.81627(15) 0.06158(15) 0.89880(13) 0.0239(5) Uani 1 1 d . .
C3 C 0.77657(17) 0.07139(17) 0.82415(14) 0.0301(5) Uani 1 1 d . .
H3 H 0.7113 0.0623 0.8101 0.036 Uiso 1 1 calc R U
C4 C 0.84953(19) 0.09644(17) 0.77573(14) 0.0314(6) Uani 1 1 d . .
H4 H 0.8443 0.1077 0.7219 0.038 Uiso 1 1 calc R U
C5 C 0.93345(17) 0.10232(15) 0.82054(13) 0.0237(5) Uani 1 1 d . .
C6 C 1.02790(16) 0.13444(15) 0.79217(12) 0.0233(5) Uani 1 1 d . .
C7 C 1.08257(19) 0.08461(16) 0.74069(13) 0.0291(5) Uani 1 1 d . .
C8 C 1.16770(19) 0.11976(18) 0.71174(14) 0.0323(6) Uani 1 1 d . .
H8 H 1.2056 0.0858 0.6774 0.039 Uiso 1 1 calc R U
C9 C 1.19868(19) 0.20264(18) 0.73151(14) 0.0324(6) Uani 1 1 d . .
C10 C 1.14247(18) 0.25129(17) 0.78147(14) 0.0295(5) Uani 1 1 d . .
H10 H 1.1628 0.3085 0.7951 0.035 Uiso 1 1 calc R U
C11 C 1.05735(17) 0.21930(15) 0.81234(13) 0.0250(5) Uani 1 1 d . .
C12 C 1.0518(2) -0.00537(19) 0.71557(18) 0.0433(7) Uani 1 1 d . .
H12A H 1.1088 -0.0404 0.7034 0.065 Uiso 1 1 calc R U
H12B H 1.0109 -0.0008 0.6697 0.065 Uiso 1 1 calc R U
H12C H 1.0158 -0.0335 0.7574 0.065 Uiso 1 1 calc R U
C13 C 1.2904(2) 0.2396(2) 0.69787(18) 0.0463(7) Uani 1 1 d . .
H13A H 1.3135 0.2874 0.7306 0.069 Uiso 1 1 calc R U
H13B H 1.2778 0.2616 0.6457 0.069 Uiso 1 1 calc R U
H13C H 1.3393 0.1936 0.6955 0.069 Uiso 1 1 calc R U
C14 C 0.99729(19) 0.27520(16) 0.86564(14) 0.0309(5) Uani 1 1 d . .
H14A H 1.0174 0.3363 0.8610 0.046 Uiso 1 1 calc R U
H14B H 1.0062 0.2556 0.9190 0.046 Uiso 1 1 calc R U
H14C H 0.9293 0.2699 0.8514 0.046 Uiso 1 1 calc R U
C15 C 0.80509(15) 0.04895(15) 1.04176(13) 0.0237(5) Uani 1 1 d . .
C16 C 0.75731(17) 0.03639(17) 1.11334(15) 0.0305(5) Uani 1 1 d . .
H16 H 0.6925 0.0185 1.1202 0.037 Uiso 1 1 calc R U
C17 C 0.82198(17) 0.05486(17) 1.17057(14) 0.0299(5) Uani 1 1 d . .
H17 H 0.8099 0.0532 1.2245 0.036 Uiso 1 1 calc R U
C18 C 0.91019(16) 0.07692(14) 1.13486(13) 0.0232(5) Uani 1 1 d . .
C19 C 0.99838(17) 0.10515(15) 1.17554(12) 0.0231(5) Uani 1 1 d . .
C20 C 1.04873(17) 0.04598(18) 1.22239(13) 0.0298(5) Uani 1 1 d . .
C21 C 1.12809(19) 0.0752(2) 1.26342(14) 0.0351(6) Uani 1 1 d . .
H21 H 1.1632 0.0349 1.2940 0.042 Uiso 1 1 calc R U
C22 C 1.15756(19) 0.1613(2) 1.26112(14) 0.0364(6) Uani 1 1 d . .
C23 C 1.10583(19) 0.21970(18) 1.21491(14) 0.0337(6) Uani 1 1 d . .
H23 H 1.1249 0.2792 1.2132 0.040 Uiso 1 1 calc R U
C24 C 1.02726(17) 0.19273(16) 1.17139(13) 0.0255(5) Uani 1 1 d . .
C25 C 1.0191(2) -0.04848(19) 1.2277(2) 0.0503(8) Uani 1 1 d . .
H25A H 1.0693 -0.0817 1.2544 0.075 Uiso 1 1 calc R U
H25B H 1.0101 -0.0721 1.1756 0.075 Uiso 1 1 calc R U
H25C H 0.9587 -0.0530 1.2566 0.075 Uiso 1 1 calc R U
C26 C 1.2439(2) 0.1920(3) 1.30690(19) 0.0575(9) Uani 1 1 d . .
H26A H 1.2246 0.2397 1.3413 0.086 Uiso 1 1 calc R U
H26B H 1.2938 0.2126 1.2714 0.086 Uiso 1 1 calc R U
H26C H 1.2691 0.1434 1.3377 0.086 Uiso 1 1 calc R U
C27 C 0.97469(18) 0.25740(16) 1.12151(15) 0.0324(6) Uani 1 1 d . .
H27A H 0.9951 0.3167 1.1350 0.049 Uiso 1 1 calc R U
H27B H 0.9053 0.2516 1.1300 0.049 Uiso 1 1 calc R U
H27C H 0.9894 0.2460 1.0671 0.049 Uiso 1 1 calc R U
C28 C 0.66432(16) 0.01531(15) 0.95961(14) 0.0266(5) Uani 1 1 d . .
C29 C 0.64185(18) -0.06049(18) 0.91893(16) 0.0355(6) Uani 1 1 d . .
H29 H 0.6916 -0.0931 0.8947 0.043 Uiso 1 1 calc R U
C30 C 0.54717(19) -0.08862(17) 0.91357(18) 0.0389(7) Uani 1 1 d . .
H30 H 0.5323 -0.1407 0.8863 0.047 Uiso 1 1 calc R U
C31 C 0.47432(17) -0.04074(18) 0.94795(16) 0.0364(6) Uani 1 1 d . .
H31 H 0.4096 -0.0603 0.9448 0.044 Uiso 1 1 calc R U
C32 C 0.49599(17) 0.03576(17) 0.98702(15) 0.0329(5) Uani 1 1 d . .
H32 H 0.4459 0.0691 1.0099 0.039 Uiso 1 1 calc R U
C33 C 0.59046(16) 0.06382(16) 0.99278(14) 0.0283(5) Uani 1 1 d . .
H33 H 0.6049 0.1164 1.0195 0.034 Uiso 1 1 calc R U
C100 C 0.99856(19) -0.14143(15) 0.96998(15) 0.0319(5) Uani 1 1 d . .
C101 C 0.9176(3) -0.1639(2) 1.0241(3) 0.0771(14) Uani 1 1 d . .
H101 H 0.8993 -0.2251 1.0169 0.116 Uiso 1 1 calc R U
H111 H 0.8622 -0.1263 1.0131 0.116 Uiso 1 1 calc R U
H121 H 0.9385 -0.1548 1.0776 0.116 Uiso 1 1 calc R U
C102 C 0.9696(4) -0.1545(2) 0.8860(2) 0.0748(13) Uani 1 1 d . .
H102 H 0.9487 -0.2149 0.8783 0.112 Uiso 1 1 calc R U
H112 H 1.0247 -0.1421 0.8525 0.112 Uiso 1 1 calc R U
H122 H 0.9167 -0.1147 0.8732 0.112 Uiso 1 1 calc R U
C103 C 1.0850(2) -0.19850(19) 0.9858(2) 0.0516(8) Uani 1 1 d . .
H103 H 1.0684 -0.2596 0.9758 0.077 Uiso 1 1 calc R U
H113 H 1.1044 -0.1919 1.0399 0.077 Uiso 1 1 calc R U
H123 H 1.1381 -0.1810 0.9521 0.077 Uiso 1 1 calc R U
C200 C 1.19123(15) 0.11756(15) 0.99282(13) 0.0218(5) Uani 1 1 d . .
C201 C 1.22941(17) 0.07559(18) 0.91920(14) 0.0275(5) Uani 1 1 d . .
H221 H 1.299(2) 0.0711(18) 0.9175(15) 0.029(7) Uiso 1 1 d . .
H211 H 1.211(2) 0.108(2) 0.8748(18) 0.040(8) Uiso 1 1 d . .
H201 H 1.207(3) 0.013(2) 0.912(2) 0.056(10) Uiso 1 1 d . .
C202 C 1.23116(18) 0.20974(18) 1.00158(16) 0.0316(6) Uani 1 1 d . .
H222 H 1.301(2) 0.2103(18) 1.0076(17) 0.036(7) Uiso 1 1 d . .
H212 H 1.214(2) 0.246(2) 0.9568(19) 0.040(8) Uiso 1 1 d . .
H202 H 1.205(2) 0.236(2) 1.0462(19) 0.038(8) Uiso 1 1 d . .
C203 C 1.21869(17) 0.0618(2) 1.06281(14) 0.0310(5) Uani 1 1 d . .
H223 H 1.189(2) 0.003(2) 1.0585(18) 0.041(8) Uiso 1 1 d . .
H213 H 1.288(2) 0.054(2) 1.0641(17) 0.039(8) Uiso 1 1 d . .
H203 H 1.194(2) 0.0870(18) 1.1090(17) 0.032(7) Uiso 1 1 d . .

loop_
_atom_site_aniso_label
_atom_site_aniso_U_11
_atom_site_aniso_U_22
_atom_site_aniso_U_33
_atom_site_aniso_U_23
_atom_site_aniso_U_13
_atom_site_aniso_U_12
Al1 0.0157(3) 0.0226(3) 0.0196(3) -0.0008(2) -0.0006(2) 0.0011(2)
O1 0.0278(8) 0.0234(8) 0.0375(9) 0.0003(8) -0.0037(7) -0.0004(7)
C1 0.0190(10) 0.0180(11) 0.0347(12) -0.0049(10) -0.0005(9) 0.0031(8)
N1 0.0186(9) 0.0216(9) 0.0226(9) -0.0043(8) -0.0024(7) 0.0008(7)
N2 0.0185(9) 0.0243(10) 0.0218(9) -0.0016(7) 0.0021(7) -0.0018(7)
O2 0.0151(7) 0.0255(8) 0.0238(8) 0.0000(6) -0.0006(6) 0.0012(6)
C2 0.0182(10) 0.0239(11) 0.0295(12) -0.0083(10) -0.0046(9) 0.0019(9)
C3 0.0236(11) 0.0347(14) 0.0320(13) -0.0091(11) -0.0077(10) 0.0025(10)
C4 0.0341(14) 0.0364(14) 0.0237(12) -0.0056(10) -0.0076(10) 0.0016(11)
C5 0.0274(12) 0.0225(11) 0.0211(11) -0.0053(9) -0.0019(9) 0.0035(9)
C6 0.0275(12) 0.0271(12) 0.0154(10) -0.0006(9) -0.0036(8) 0.0019(9)
C7 0.0357(13) 0.0312(13) 0.0203(11) -0.0033(10) 0.0000(10) 0.0011(11)
C8 0.0363(14) 0.0397(15) 0.0211(12) -0.0015(10) 0.0054(10) 0.0032(11)
C9 0.0336(14) 0.0400(15) 0.0236(12) 0.0103(11) -0.0008(10) -0.0007(11)
C10 0.0364(13) 0.0259(12) 0.0261(12) 0.0083(10) -0.0067(10) -0.0009(10)
C11 0.0302(12) 0.0251(11) 0.0196(11) 0.0028(9) -0.0072(9) 0.0033(9)
C12 0.0477(17) 0.0379(15) 0.0442(16) -0.0173(13) 0.0121(13) -0.0042(13)
C13 0.0438(16) 0.0488(18) 0.0463(17) 0.0155(14) 0.0078(13) -0.0070(14)
C14 0.0354(13) 0.0247(12) 0.0328(12) -0.0042(9) -0.0057(12) 0.0052(11)
C15 0.0184(10) 0.0221(11) 0.0307(12) -0.0015(10) 0.0005(8) 0.0004(9)
C16 0.0198(11) 0.0332(14) 0.0384(14) 0.0047(11) 0.0050(10) -0.0025(9)
C17 0.0282(12) 0.0344(13) 0.0270(12) 0.0056(11) 0.0077(9) -0.0001(11)
C18 0.0252(11) 0.0220(11) 0.0224(11) 0.0033(9) 0.0028(9) 0.0017(9)
C19 0.0228(10) 0.0302(12) 0.0163(10) 0.0017(8) 0.0039(9) 0.0011(9)
C20 0.0291(12) 0.0357(13) 0.0246(12) 0.0086(11) 0.0034(9) 0.0025(11)
C21 0.0312(13) 0.0517(17) 0.0223(12) 0.0115(11) -0.0020(10) 0.0048(12)
C22 0.0314(14) 0.0562(18) 0.0216(12) -0.0008(12) -0.0035(10) -0.0057(12)
C23 0.0383(14) 0.0364(14) 0.0263(12) -0.0032(11) 0.0007(10) -0.0092(11)
C24 0.0278(12) 0.0301(12) 0.0187(11) -0.0010(9) 0.0016(9) 0.0021(9)
C25 0.0461(17) 0.0375(16) 0.067(2) 0.0251(15) -0.0100(14) -0.0012(14)
C26 0.0497(19) 0.083(3) 0.0401(17) -0.0030(17) -0.0192(14) -0.0143(17)
C27 0.0383(14) 0.0254(12) 0.0336(14) 0.0019(10) 0.0000(10) 0.0017(10)
C28 0.0209(12) 0.0251(12) 0.0339(13) -0.0005(10) -0.0029(9) -0.0012(9)
C29 0.0258(12) 0.0296(14) 0.0512(16) -0.0056(12) -0.0056(11) 0.0019(11)
C30 0.0301(14) 0.0274(13) 0.0591(18) -0.0023(12) -0.0110(12) -0.0073(11)
C31 0.0211(12) 0.0394(15) 0.0488(15) 0.0092(13) -0.0090(10) -0.0068(10)
C32 0.0204(11) 0.0400(14) 0.0383(13) 0.0033(11) 0.0001(10) 0.0027(10)
C33 0.0208(11) 0.0296(13) 0.0344(12) -0.0029(10) -0.0015(9) 0.0003(9)
C100 0.0356(13) 0.0216(11) 0.0385(13) -0.0016(10) -0.0014(12) 0.0012(10)
C101 0.072(2) 0.0373(18) 0.122(4) -0.004(2) 0.055(3) -0.0098(16)
C102 0.113(4) 0.0439(19) 0.067(2) -0.0095(18) -0.034(2) -0.002(2)
C103 0.0518(18) 0.0335(16) 0.070(2) 0.0099(15) 0.0084(16) 0.0099(13)
C200 0.0132(10) 0.0300(12) 0.0223(11) 0.0001(9) -0.0003(8) 0.0019(8)
C201 0.0231(12) 0.0364(15) 0.0229(12) 0.0009(10) 0.0010(9) 0.0061(10)
C202 0.0221(12) 0.0388(15) 0.0339(14) -0.0026(12) 0.0016(10) -0.0043(10)
C203 0.0204(11) 0.0468(16) 0.0258(13) 0.0063(12) 0.0005(9) 0.0047(11)

loop_
_atom_type_symbol
_atom_type_description
_atom_type_scat_dispersion_real
_atom_type_scat_dispersion_imag
_atom_type_scat_source
C C 0.0181 0.0091 'International Tables Vol C Tables 4.2.6.8 and 6.1.1.4'
H H 0.0000 0.0000 'International Tables Vol C Tables 4.2.6.8 and 6.1.1.4'
N N 0.0311 0.0180 'International Tables Vol C Tables 4.2.6.8 and 6.1.1.4'
O O 0.0492 0.0322 'International Tables Vol C Tables 4.2.6.8 and 6.1.1.4'
Al Al 0.2130 0.2455 'International Tables Vol C Tables 4.2.6.8 and 6.1.1.4'

loop_
_geom_angle_atom_site_label_1
_geom_angle_atom_site_label_2
_geom_angle_atom_site_label_3
_geom_angle
O2 Al1 O1 115.73(8)
O2 Al1 N1 112.06(8)
O1 Al1 N1 111.79(8)
O2 Al1 N2 111.20(8)
O1 Al1 N2 109.51(9)
N1 Al1 N2 94.58(8)
C100 O1 Al1 147.18(16)
C2 C1 C15 125.4(2)
C2 C1 C28 117.0(2)
C15 C1 C28 117.5(2)
C5 N1 C2 106.45(19)
C5 N1 Al1 131.94(16)
C2 N1 Al1 120.10(15)
C18 N2 C15 106.88(18)
C18 N2 Al1 129.12(15)
C15 N2 Al1 119.22(15)
C200 O2 Al1 134.56(14)
C1 C2 N1 124.2(2)
C1 C2 C3 127.1(2)
N1 C2 C3 108.5(2)
C4 C3 C2 107.5(2)
C4 C3 H3 126.3
C2 C3 H3 126.3
C3 C4 C5 107.2(2)
C3 C4 H4 126.4
C5 C4 H4 126.4
N1 C5 C4 110.5(2)
N1 C5 C6 124.4(2)
C4 C5 C6 125.0(2)
C7 C6 C11 120.3(2)
C7 C6 C5 120.7(2)
C11 C6 C5 118.8(2)
C8 C7 C6 118.7(2)
C8 C7 C12 119.4(2)
C6 C7 C12 121.9(2)
C9 C8 C7 122.0(2)
C9 C8 H8 119.0
C7 C8 H8 119.0
C8 C9 C10 118.2(2)
C8 C9 C13 120.7(3)
C10 C9 C13 121.1(3)
C9 C10 C11 122.2(2)
C9 C10 H10 118.9
C11 C10 H10 118.9
C10 C11 C6 118.6(2)
C10 C11 C14 120.4(2)
C6 C11 C14 120.9(2)
C7 C12 H12A 109.5
C7 C12 H12B 109.5
H12A C12 H12B 109.5
C7 C12 H12C 109.5
H12A C12 H12C 109.5
H12B C12 H12C 109.5
C9 C13 H13A 109.5
C9 C13 H13B 109.5
H13A C13 H13B 109.5
C9 C13 H13C 109.5
H13A C13 H13C 109.5
H13B C13 H13C 109.5
C11 C14 H14A 109.5
C11 C14 H14B 109.5
H14A C14 H14B 109.5
C11 C14 H14C 109.5
H14A C14 H14C 109.5
H14B C14 H14C 109.5
C1 C15 N2 123.4(2)
C1 C15 C16 128.2(2)
N2 C15 C16 108.33(19)
C17 C16 C15 107.3(2)
C17 C16 H16 126.4
C15 C16 H16 126.4
C16 C17 C18 107.6(2)
C16 C17 H17 126.2
C18 C17 H17 126.2
N2 C18 C17 109.9(2)
N2 C18 C19 124.54(19)
C17 C18 C19 125.5(2)
C24 C19 C20 120.3(2)
C24 C19 C18 119.5(2)
C20 C19 C18 120.0(2)
C21 C20 C19 119.0(2)
C21 C20 C25 119.8(2)
C19 C20 C25 121.3(2)
C22 C21 C20 122.0(2)
C22 C21 H21 119.0
C20 C21 H21 119.0
C21 C22 C23 118.3(2)
C21 C22 C26 121.1(3)
C23 C22 C26 120.6(3)
C24 C23 C22 121.6(3)
C24 C23 H23 119.2
C22 C23 H23 119.2
C23 C24 C19 118.8(2)
C23 C24 C27 119.9(2)
C19 C24 C27 121.4(2)
C20 C25 H25A 109.5
C20 C25 H25B 109.5
H25A C25 H25B 109.5
C20 C25 H25C 109.5
H25A C25 H25C 109.5
H25B C25 H25C 109.5
C22 C26 H26A 109.5
C22 C26 H26B 109.5
H26A C26 H26B 109.5
C22 C26 H26C 109.5
H26A C26 H26C 109.5
H26B C26 H26C 109.5
C24 C27 H27A 109.5
C24 C27 H27B 109.5
H27A C27 H27B 109.5
C24 C27 H27C 109.5
H27A C27 H27C 109.5
H27B C27 H27C 109.5
C33 C28 C29 119.2(2)
C33 C28 C1 121.1(2)
C29 C28 C1 119.7(2)
C30 C29 C28 120.3(2)
C30 C29 H29 119.8
C28 C29 H29 119.8
C31 C30 C29 120.0(2)
C31 C30 H30 120.0
C29 C30 H30 120.0
C30 C31 C32 119.9(2)
C30 C31 H31 120.1
C32 C31 H31 120.1
C33 C32 C31 120.2(2)
C33 C32 H32 119.9
C31 C32 H32 119.9
C32 C33 C28 120.3(2)
C32 C33 H33 119.9
C28 C33 H33 119.9
O1 C100 C101 111.1(2)
O1 C100 C103 106.9(2)
C101 C100 C103 110.5(3)
O1 C100 C102 108.7(2)
C101 C100 C102 111.5(3)
C103 C100 C102 107.9(3)
C100 C101 H101 109.5
C100 C101 H111 109.5
H101 C101 H111 109.5
C100 C101 H121 109.5
H101 C101 H121 109.5
H111 C101 H121 109.5
C100 C102 H102 109.5
C100 C102 H112 109.5
H102 C102 H112 109.5
C100 C102 H122 109.5
H102 C102 H122 109.5
H112 C102 H122 109.5
C100 C103 H103 109.5
C100 C103 H113 109.5
H103 C103 H113 109.5
C100 C103 H123 109.5
H103 C103 H123 109.5
H113 C103 H123 109.5
O2 C200 C201 109.95(18)
O2 C200 C202 106.85(19)
C201 C200 C202 110.3(2)
O2 C200 C203 109.50(18)
C201 C200 C203 109.9(2)
C202 C200 C203 110.3(2)
C200 C201 H221 113.7(16)
C200 C201 H211 111.3(18)
H221 C201 H211 107(2)
C200 C201 H201 113(2)
H221 C201 H201 104(3)
H211 C201 H201 108(3)
C200 C202 H222 112.4(16)
C200 C202 H212 111.1(18)
H222 C202 H212 108(2)
C200 C202 H202 109.6(19)
H222 C202 H202 107(3)
H212 C202 H202 108(2)
C200 C203 H223 109.9(18)
C200 C203 H213 109.5(18)
H223 C203 H213 108(3)
C200 C203 H203 110.3(17)
H223 C203 H203 106(3)
H213 C203 H203 113(2)

loop_
_geom_bond_atom_site_label_1
_geom_bond_atom_site_label_2
_geom_bond_distance
Al1 O2 1.7009(16)
Al1 O1 1.7063(17)
Al1 N1 1.9117(19)
Al1 N2 1.9148(19)
O1 C100 1.406(3)
C1 C2 1.398(3)
C1 C15 1.401(3)
C1 C28 1.492(3)
N1 C5 1.357(3)
N1 C2 1.401(3)
N2 C18 1.356(3)
N2 C15 1.405(3)
O2 C200 1.424(2)
C2 C3 1.413(3)
C3 C4 1.371(4)
C3 H3 0.9500
C4 C5 1.404(3)
C4 H4 0.9500
C5 C6 1.486(3)
C6 C7 1.398(3)
C6 C11 1.407(3)
C7 C8 1.394(4)
C7 C12 1.507(4)
C8 C9 1.383(4)
C8 H8 0.9500
C9 C10 1.384(4)
C9 C13 1.512(4)
C10 C11 1.388(3)
C10 H10 0.9500
C11 C14 1.511(3)
C12 H12A 0.9800
C12 H12B 0.9800
C12 H12C 0.9800
C13 H13A 0.9800
C13 H13B 0.9800
C13 H13C 0.9800
C14 H14A 0.9800
C14 H14B 0.9800
C14 H14C 0.9800
C15 C16 1.419(3)
C16 C17 1.368(4)
C16 H16 0.9500
C17 C18 1.415(3)
C17 H17 0.9500
C18 C19 1.479(3)
C19 C24 1.402(3)
C19 C20 1.403(3)
C20 C21 1.387(4)
C20 C25 1.507(4)
C21 C22 1.381(4)
C21 H21 0.9500
C22 C23 1.399(4)
C22 C26 1.513(4)
C23 C24 1.390(3)
C23 H23 0.9500
C24 C27 1.504(3)
C25 H25A 0.9800
C25 H25B 0.9800
C25 H25C 0.9800
C26 H26A 0.9800
C26 H26B 0.9800
C26 H26C 0.9800
C27 H27A 0.9800
C27 H27B 0.9800
C27 H27C 0.9800
C28 C33 1.392(3)
C28 C29 1.393(4)
C29 C30 1.388(4)
C29 H29 0.9500
C30 C31 1.385(4)
C30 H30 0.9500
C31 C32 1.386(4)
C31 H31 0.9500
C32 C33 1.386(3)
C32 H32 0.9500
C33 H33 0.9500
C100 C101 1.505(4)
C100 C103 1.511(4)
C100 C102 1.522(4)
C101 H101 0.9800
C101 H111 0.9800
C101 H121 0.9800
C102 H102 0.9800
C102 H112 0.9800
C102 H122 0.9800
C103 H103 0.9800
C103 H113 0.9800
C103 H123 0.9800
C200 C201 1.523(3)
C200 C202 1.525(3)
C200 C203 1.531(3)
C201 H221 0.97(3)
C201 H211 0.95(3)
C201 H201 1.02(4)
C202 H222 0.98(3)
C202 H212 0.98(3)
C202 H202 0.95(3)
C203 H223 0.99(3)
C203 H213 0.98(3)
C203 H203 0.95(3)
